data_4328634
loop_
_publ_author_name
'Pampa M. Guha'
'Hoa Phan'
'Jared S. Kinyon'
'Wendy S. Brotherton'
'Kesavapillai Sreenath'
'J. Tyler Simmons'
'Zhenxing Wang'
'Ronald J. Clark'
'Naresh S. Dalal'
'Michael Shatruk'
'Lei Zhu'

_publ_section_title
;
 Structurally Diverse Copper(II) Complexes of Polyaza Ligands Containing
 1,2,3-Triazoles: Site Selectivity and Magnetic Properties
;
_journal_name_full 'Inorganic Chemistry'
_journal_page_first 3465
_journal_page_last 3477
_journal_paper_doi 10.1021/ic2021319
_journal_volume 51
_journal_year 2012
_chemical_formula_moiety 'C28 H24 Cl2 Cu N8 O8'
_chemical_formula_sum 'C28 H24 Cl2 Cu N8 O8'
_chemical_formula_weight 734.99
_chemical_name_systematic
; 
 ? 
;
_space_group_IT_number 14
_symmetry_cell_setting monoclinic
_symmetry_space_group_name_Hall '-P 2ybc'
_symmetry_space_group_name_H-M 'P 1 21/c 1'
_atom_sites_solution_hydrogens geom
_atom_sites_solution_primary direct
_atom_sites_solution_secondary difmap
_audit_creation_method SHELXL-97
_cell_angle_alpha 90.00
_cell_angle_beta 90.676(2)
_cell_angle_gamma 90.00
_cell_formula_units_Z 2
_cell_length_a 7.6242(8)
_cell_length_b 15.0748(15)
_cell_length_c 12.7208(13)
_cell_measurement_reflns_used 3487
_cell_measurement_temperature 153(2)
_cell_measurement_theta_max 24.61
_cell_measurement_theta_min 3.14
_cell_volume 1461.9(3)
_computing_cell_refinement 'Bruker SAINT'
_computing_data_collection 'Bruker APEX2'
_computing_data_reduction 'Bruker SAINT'
_computing_molecular_graphics 'Bruker SHELXTL'
_computing_publication_material 'Bruker SHELXTL'
_computing_structure_refinement 'SHELXL-97 (Sheldrick, 2008)'
_computing_structure_solution 'SHELXS-97 (Sheldrick, 2008)'
_diffrn_ambient_temperature 153(2)
_diffrn_measured_fraction_theta_full 0.995
_diffrn_measured_fraction_theta_max 0.995
_diffrn_measurement_device_type 'Bruker APEX-II CCD'
_diffrn_measurement_method '\f and \w scans'
_diffrn_radiation_monochromator graphite
_diffrn_radiation_source 'fine-focus sealed tube'
_diffrn_radiation_type MoK\a
_diffrn_radiation_wavelength 0.71073
_diffrn_reflns_av_R_equivalents 0.0437
_diffrn_reflns_av_sigmaI/netI 0.0451
_diffrn_reflns_limit_h_max 8
_diffrn_reflns_limit_h_min -8
_diffrn_reflns_limit_k_max 14
_diffrn_reflns_limit_k_min -17
_diffrn_reflns_limit_l_max 11
_diffrn_reflns_limit_l_min -14
_diffrn_reflns_number 7851
_diffrn_reflns_theta_full 24.66
_diffrn_reflns_theta_max 24.66
_diffrn_reflns_theta_min 3.14
_exptl_absorpt_coefficient_mu 0.997
_exptl_absorpt_correction_T_max 0.9086
_exptl_absorpt_correction_T_min 0.8730
_exptl_absorpt_correction_type empirical
_exptl_absorpt_process_details SADABS
_exptl_crystal_colour blue
_exptl_crystal_density_diffrn 1.670
_exptl_crystal_description irregular
_exptl_crystal_F_000 750
_exptl_crystal_size_max 0.14
_exptl_crystal_size_mid 0.10
_exptl_crystal_size_min 0.10
_refine_diff_density_max 0.600
_refine_diff_density_min -0.363
_refine_diff_density_rms 0.073
_refine_ls_extinction_method none
_refine_ls_goodness_of_fit_ref 1.040
_refine_ls_hydrogen_treatment constr
_refine_ls_matrix_type full
_refine_ls_number_parameters 214
_refine_ls_number_reflns 2460
_refine_ls_number_restraints 0
_refine_ls_restrained_S_all 1.040
_refine_ls_R_factor_all 0.0515
_refine_ls_R_factor_gt 0.0367
_refine_ls_shift/su_max 0.000
_refine_ls_shift/su_mean 0.000
_refine_ls_structure_factor_coef Fsqd
_refine_ls_weighting_details 'calc w=1/[\s^2^(Fo^2^)+(0.0465P)^2^+0.7557P] where P=(Fo^2^+2Fc^2^)/3'
_refine_ls_weighting_scheme calc
_refine_ls_wR_factor_gt 0.0878
_refine_ls_wR_factor_ref 0.0958
_reflns_number_gt 1945
_reflns_number_total 2460
_reflns_threshold_expression >2sigma(I)
_cod_data_source_file ic2021319_si_001_9.cif
_cod_data_source_block figure10
_cod_original_sg_symbol_Hall -P2ybc
_cod_database_code 4328634

loop_
_symmetry_equiv_pos_as_xyz
'x, y, z'
'-x, y+1/2, -z+1/2'
'-x, -y, -z'
'x, -y-1/2, z-1/2'

loop_
_atom_site_label
_atom_site_type_symbol
_atom_site_fract_x
_atom_site_fract_y
_atom_site_fract_z
_atom_site_U_iso_or_equiv
_atom_site_adp_type
_atom_site_occupancy
_atom_site_symmetry_multiplicity
_atom_site_calc_flag
_atom_site_refinement_flags
Cu1 Cu 0.0000 0.0000 1.0000 0.01796(17) Uani 1 2 d S
C1 C -0.3256(4) 0.09663(18) 1.0089(2) 0.0183(6) Uani 1 1 d .
C2 C -0.4680(4) 0.1484(2) 0.9798(2) 0.0235(7) Uani 1 1 d .
H2 H -0.5702 0.1500 1.0218 0.028 Uiso 1 1 calc R
C3 C -0.4583(4) 0.19756(19) 0.8887(2) 0.0247(7) Uani 1 1 d .
H3 H -0.5553 0.2323 0.8657 0.030 Uiso 1 1 calc R
C4 C -0.3060(4) 0.1957(2) 0.8313(2) 0.0257(7) Uani 1 1 d .
H4 H -0.2966 0.2297 0.7688 0.031 Uiso 1 1 calc R
C5 C -0.1675(4) 0.1440(2) 0.8656(2) 0.0234(7) Uani 1 1 d .
H5 H -0.0619 0.1442 0.8267 0.028 Uiso 1 1 calc R
C6 C 0.3209(4) -0.03985(19) 0.8982(2) 0.0200(6) Uani 1 1 d .
C7 C 0.4265(4) -0.0276(2) 0.8129(2) 0.0228(7) Uani 1 1 d .
H7 H 0.5356 -0.0555 0.7988 0.027 Uiso 1 1 calc R
C8 C 0.3865(4) 0.0657(2) 0.6485(2) 0.0239(7) Uani 1 1 d .
H8A H 0.5154 0.0634 0.6405 0.029 Uiso 1 1 calc R
H8B H 0.3494 0.1284 0.6419 0.029 Uiso 1 1 calc R
C9 C 0.3002(4) 0.0117(2) 0.5617(2) 0.0237(7) Uani 1 1 d .
C10 C 0.2824(4) -0.0793(2) 0.5696(2) 0.0287(7) Uani 1 1 d .
H10 H 0.3282 -0.1095 0.6295 0.034 Uiso 1 1 calc R
C11 C 0.1984(4) -0.1267(2) 0.4907(2) 0.0311(8) Uani 1 1 d .
H11 H 0.1846 -0.1891 0.4974 0.037 Uiso 1 1 calc R
C12 C 0.1345(4) -0.0840(2) 0.4025(2) 0.0307(8) Uani 1 1 d .
H12 H 0.0759 -0.1167 0.3488 0.037 Uiso 1 1 calc R
C13 C 0.1559(4) 0.0060(2) 0.3924(2) 0.0315(8) Uani 1 1 d .
H13 H 0.1146 0.0353 0.3308 0.038 Uiso 1 1 calc R
C14 C 0.2375(4) 0.0543(2) 0.4719(2) 0.0300(8) Uani 1 1 d .
H14 H 0.2507 0.1167 0.4649 0.036 Uiso 1 1 calc R
N1 N -0.1771(3) 0.09319(15) 0.95254(17) 0.0189(5) Uani 1 1 d .
N2 N 0.1786(3) 0.01395(15) 0.88604(17) 0.0189(5) Uani 1 1 d .
N3 N 0.1898(3) 0.05809(16) 0.79722(17) 0.0219(6) Uani 1 1 d .
N4 N 0.3406(3) 0.03279(16) 0.75364(18) 0.0209(6) Uani 1 1 d .
Cl1 Cl 0.13252(10) 0.18104(5) 1.15329(6) 0.0282(2) Uani 1 1 d .
O1 O 0.1688(3) 0.09029(13) 1.12274(16) 0.0268(5) Uani 1 1 d .
O2 O 0.2624(4) 0.2064(2) 1.2283(2) 0.0695(9) Uani 1 1 d .
O3 O -0.0386(4) 0.18591(18) 1.1946(2) 0.0594(8) Uani 1 1 d .
O4 O 0.1450(4) 0.23553(17) 1.0623(2) 0.0570(8) Uani 1 1 d .

loop_
_atom_site_aniso_label
_atom_site_aniso_U_11
_atom_site_aniso_U_22
_atom_site_aniso_U_33
_atom_site_aniso_U_23
_atom_site_aniso_U_13
_atom_site_aniso_U_12
Cu1 0.0172(3) 0.0185(3) 0.0181(3) 0.0014(2) 0.00097(19) 0.0028(2)
C1 0.0199(15) 0.0154(15) 0.0194(14) -0.0026(12) -0.0017(12) -0.0021(11)
C2 0.0195(16) 0.0241(17) 0.0268(16) -0.0015(13) 0.0005(12) 0.0023(13)
C3 0.0266(17) 0.0172(16) 0.0302(17) 0.0013(13) -0.0052(13) 0.0026(13)
C4 0.0307(18) 0.0243(17) 0.0222(15) 0.0032(13) -0.0013(13) 0.0016(14)
C5 0.0242(17) 0.0255(17) 0.0204(15) -0.0032(13) 0.0022(12) 0.0026(13)
C6 0.0168(15) 0.0199(16) 0.0231(15) -0.0019(12) -0.0048(12) 0.0018(12)
C7 0.0186(16) 0.0239(17) 0.0258(16) -0.0010(13) -0.0017(13) 0.0026(12)
C8 0.0247(16) 0.0225(17) 0.0245(16) 0.0043(13) 0.0059(12) 0.0016(13)
C9 0.0202(16) 0.0288(18) 0.0221(15) 0.0017(13) 0.0046(12) 0.0046(13)
C10 0.0341(18) 0.0278(19) 0.0239(16) 0.0043(14) -0.0054(14) 0.0022(14)
C11 0.0314(19) 0.030(2) 0.0313(18) -0.0019(14) -0.0030(14) 0.0006(14)
C12 0.0251(18) 0.044(2) 0.0233(16) -0.0010(15) 0.0019(13) 0.0003(15)
C13 0.0268(18) 0.051(2) 0.0167(16) 0.0054(15) 0.0016(13) 0.0073(16)
C14 0.0316(18) 0.0307(19) 0.0280(17) 0.0088(14) 0.0078(14) 0.0075(15)
N1 0.0207(13) 0.0182(13) 0.0176(12) -0.0005(10) -0.0007(10) 0.0000(10)
N2 0.0211(13) 0.0175(13) 0.0182(12) 0.0005(10) -0.0018(10) -0.0017(10)
N3 0.0210(13) 0.0250(14) 0.0196(13) -0.0003(11) 0.0014(10) 0.0002(11)
N4 0.0212(14) 0.0209(14) 0.0207(13) 0.0001(10) 0.0011(10) -0.0002(10)
Cl1 0.0274(4) 0.0210(4) 0.0363(4) -0.0058(3) -0.0003(3) -0.0009(3)
O1 0.0280(12) 0.0184(12) 0.0339(12) -0.0052(9) -0.0034(9) 0.0007(9)
O2 0.075(2) 0.0544(19) 0.078(2) -0.0289(16) -0.0414(17) -0.0061(16)
O3 0.0470(17) 0.0450(17) 0.087(2) -0.0157(15) 0.0341(15) 0.0036(13)
O4 0.0562(18) 0.0398(17) 0.075(2) 0.0279(14) 0.0118(14) 0.0101(13)

loop_
_atom_type_symbol
_atom_type_description
_atom_type_scat_dispersion_real
_atom_type_scat_dispersion_imag
_atom_type_scat_source
C C 0.0033 0.0016 'International Tables Vol C Tables 4.2.6.8 and 6.1.1.4'
H H 0.0000 0.0000 'International Tables Vol C Tables 4.2.6.8 and 6.1.1.4'
N N 0.0061 0.0033 'International Tables Vol C Tables 4.2.6.8 and 6.1.1.4'
O O 0.0106 0.0060 'International Tables Vol C Tables 4.2.6.8 and 6.1.1.4'
Cl Cl 0.1484 0.1585 'International Tables Vol C Tables 4.2.6.8 and 6.1.1.4'
Cu Cu 0.3201 1.2651 'International Tables Vol C Tables 4.2.6.8 and 6.1.1.4'

loop_
_geom_angle_atom_site_label_1
_geom_angle_atom_site_label_2
_geom_angle_atom_site_label_3
_geom_angle
_geom_angle_site_symmetry_1
_geom_angle_site_symmetry_3
N2 Cu1 N2 180.0 3_557 .
N2 Cu1 N1 80.43(9) 3_557 .
N2 Cu1 N1 99.57(9) . .
N2 Cu1 N1 99.58(9) 3_557 3_557
N2 Cu1 N1 80.43(9) . 3_557
N1 Cu1 N1 180.00(9) . 3_557
N2 Cu1 O1 92.68(8) 3_557 3_557
N2 Cu1 O1 87.32(8) . 3_557
N1 Cu1 O1 81.47(8) . 3_557
N1 Cu1 O1 98.53(8) 3_557 3_557
N2 Cu1 O1 87.32(8) 3_557 .
N2 Cu1 O1 92.68(8) . .
N1 Cu1 O1 98.53(8) . .
N1 Cu1 O1 81.47(8) 3_557 .
O1 Cu1 O1 180.0 3_557 .
N1 C1 C2 122.7(3) . .
N1 C1 C6 113.3(2) . 3_557
C2 C1 C6 124.0(2) . 3_557
C3 C2 C1 118.6(3) . .
C3 C2 H2 120.7 . .
C1 C2 H2 120.7 . .
C4 C3 C2 119.2(3) . .
C4 C3 H3 120.4 . .
C2 C3 H3 120.4 . .
C3 C4 C5 119.4(3) . .
C3 C4 H4 120.3 . .
C5 C4 H4 120.3 . .
N1 C5 C4 122.1(3) . .
N1 C5 H5 118.9 . .
C4 C5 H5 118.9 . .
N2 C6 C7 107.7(2) . .
N2 C6 C1 116.9(2) . 3_557
C7 C6 C1 135.3(3) . 3_557
N4 C7 C6 104.3(2) . .
N4 C7 H7 127.8 . .
C6 C7 H7 127.8 . .
N4 C8 C9 112.0(2) . .
N4 C8 H8A 109.2 . .
C9 C8 H8A 109.2 . .
N4 C8 H8B 109.2 . .
C9 C8 H8B 109.2 . .
H8A C8 H8B 107.9 . .
C10 C9 C14 119.0(3) . .
C10 C9 C8 121.5(3) . .
C14 C9 C8 119.5(3) . .
C9 C10 C11 120.3(3) . .
C9 C10 H10 119.8 . .
C11 C10 H10 119.8 . .
C12 C11 C10 120.3(3) . .
C12 C11 H11 119.8 . .
C10 C11 H11 119.8 . .
C13 C12 C11 119.8(3) . .
C13 C12 H12 120.1 . .
C11 C12 H12 120.1 . .
C12 C13 C14 120.3(3) . .
C12 C13 H13 119.9 . .
C14 C13 H13 119.9 . .
C13 C14 C9 120.2(3) . .
C13 C14 H14 119.9 . .
C9 C14 H14 119.9 . .
C5 N1 C1 117.9(2) . .
C5 N1 Cu1 126.41(19) . .
C1 N1 Cu1 115.28(18) . .
N3 N2 C6 109.8(2) . .
N3 N2 Cu1 136.35(19) . .
C6 N2 Cu1 113.64(18) . .
N2 N3 N4 106.1(2) . .
N3 N4 C7 112.1(2) . .
N3 N4 C8 119.7(2) . .
C7 N4 C8 128.1(2) . .
O3 Cl1 O2 112.04(19) . .
O3 Cl1 O4 110.07(17) . .
O2 Cl1 O4 109.82(19) . .
O3 Cl1 O1 109.15(14) . .
O2 Cl1 O1 107.49(16) . .
O4 Cl1 O1 108.16(15) . .
Cl1 O1 Cu1 126.87(12) . .

loop_
_geom_bond_atom_site_label_1
_geom_bond_atom_site_label_2
_geom_bond_distance
_geom_bond_site_symmetry_2
Cu1 N2 2.011(2) 3_557
Cu1 N2 2.011(2) .
Cu1 N1 2.035(2) .
Cu1 N1 2.035(2) 3_557
Cu1 O1 2.429(2) 3_557
Cu1 O1 2.429(2) .
C1 N1 1.348(3) .
C1 C2 1.383(4) .
C1 C6 1.459(4) 3_557
C2 C3 1.379(4) .
C2 H2 0.9500 .
C3 C4 1.379(4) .
C3 H3 0.9500 .
C4 C5 1.379(4) .
C4 H4 0.9500 .
C5 N1 1.348(4) .
C5 H5 0.9500 .
C6 N2 1.362(4) .
C6 C7 1.372(4) .
C6 C1 1.459(4) 3_557
C7 N4 1.347(4) .
C7 H7 0.9500 .
C8 N4 1.472(3) .
C8 C9 1.516(4) .
C8 H8A 0.9900 .
C8 H8B 0.9900 .
C9 C10 1.383(4) .
C9 C14 1.391(4) .
C10 C11 1.383(4) .
C10 H10 0.9500 .
C11 C12 1.378(4) .
C11 H11 0.9500 .
C12 C13 1.372(5) .
C12 H12 0.9500 .
C13 C14 1.388(5) .
C13 H13 0.9500 .
C14 H14 0.9500 .
N2 N3 1.315(3) .
N3 N4 1.338(3) .
Cl1 O3 1.414(3) .
Cl1 O2 1.419(3) .
Cl1 O4 1.424(3) .
Cl1 O1 1.450(2) .

loop_
_geom_torsion_atom_site_label_1
_geom_torsion_atom_site_label_2
_geom_torsion_atom_site_label_3
_geom_torsion_atom_site_label_4
_geom_torsion
_geom_torsion_site_symmetry_1
N1 C1 C2 C3 0.8(4) .
C6 C1 C2 C3 -178.3(3) 3_557
C1 C2 C3 C4 -1.9(4) .
C2 C3 C4 C5 0.7(4) .
C3 C4 C5 N1 1.6(5) .
N2 C6 C7 N4 -0.4(3) .
C1 C6 C7 N4 177.2(3) 3_557
N4 C8 C9 C10 -38.3(4) .
N4 C8 C9 C14 141.8(3) .
C14 C9 C10 C11 -2.1(4) .
C8 C9 C10 C11 178.0(3) .
C9 C10 C11 C12 1.3(5) .
C10 C11 C12 C13 0.6(5) .
C11 C12 C13 C14 -1.7(5) .
C12 C13 C14 C9 0.8(4) .
C10 C9 C14 C13 1.1(4) .
C8 C9 C14 C13 -179.1(3) .
C4 C5 N1 C1 -2.6(4) .
C4 C5 N1 Cu1 169.9(2) .
C2 C1 N1 C5 1.4(4) .
C6 C1 N1 C5 -179.4(2) 3_557
C2 C1 N1 Cu1 -172.0(2) .
C6 C1 N1 Cu1 7.3(3) 3_557
N2 Cu1 N1 C5 -177.9(3) 3_557
N2 Cu1 N1 C5 2.1(3) .
O1 Cu1 N1 C5 -83.7(2) 3_557
O1 Cu1 N1 C5 96.3(2) .
N2 Cu1 N1 C1 -5.16(19) 3_557
N2 Cu1 N1 C1 174.84(19) .
O1 Cu1 N1 C1 89.04(19) 3_557
O1 Cu1 N1 C1 -90.96(19) .
C7 C6 N2 N3 0.6(3) .
C1 C6 N2 N3 -177.5(2) 3_557
C7 C6 N2 Cu1 176.56(19) .
C1 C6 N2 Cu1 -1.6(3) 3_557
N1 Cu1 N2 N3 -7.4(3) .
N1 Cu1 N2 N3 172.6(3) 3_557
O1 Cu1 N2 N3 73.5(3) 3_557
O1 Cu1 N2 N3 -106.5(3) .
N1 Cu1 N2 C6 178.20(19) .
N1 Cu1 N2 C6 -1.80(19) 3_557
O1 Cu1 N2 C6 -100.9(2) 3_557
O1 Cu1 N2 C6 79.1(2) .
C6 N2 N3 N4 -0.6(3) .
Cu1 N2 N3 N4 -175.2(2) .
N2 N3 N4 C7 0.4(3) .
N2 N3 N4 C8 175.6(2) .
C6 C7 N4 N3 0.0(3) .
C6 C7 N4 C8 -174.7(3) .
C9 C8 N4 N3 -83.0(3) .
C9 C8 N4 C7 91.4(4) .
O3 Cl1 O1 Cu1 56.9(2) .
O2 Cl1 O1 Cu1 178.61(17) .
O4 Cl1 O1 Cu1 -62.87(19) .
N2 Cu1 O1 Cl1 -75.56(16) 3_557
N2 Cu1 O1 Cl1 104.44(16) .
N1 Cu1 O1 Cl1 4.34(16) .
N1 Cu1 O1 Cl1 -175.66(16) 3_557
